data_7237694
loop_
_publ_author_name
'Ma, Siyue'
'Qiang, Jiabao'
'Li, Linyang'
'Mo, Yan'
'She, Mengyao'
'Yang, Zheng'
'Liu, Ping'
'Zhang, Shengyong'
'Li, Jianli'

_publ_section_title
;
 An efficient biosensor for monitoring Alzheimer's disease risk factors:
 modulation and disaggregation of the A\b aggregation process
;
_journal_issue 26
_journal_name_full 'Journal of Materials Chemistry B'
_journal_page_first 4124
_journal_paper_doi 10.1039/C9TB00291J
_journal_volume 7
_journal_year 2019
_chemical_formula_sum 'C33 H35 Cl3 N6 O2'
_chemical_formula_weight 654.02
_space_group_IT_number 14
_space_group_name_Hall '-P 2ybc'
_space_group_name_H-M_alt 'P 1 21/c 1'
_symmetry_cell_setting monoclinic
_symmetry_space_group_name_H-M 'P 1 21/c 1'
_atom_sites_solution_hydrogens geom
_atom_sites_solution_primary direct
_atom_sites_solution_secondary difmap
_audit_creation_method SHELXL-97
_audit_update_record
;
2018-07-02 deposited with the CCDC.	2019-05-03 downloaded from the CCDC.
;
_cell_angle_alpha 90.00
_cell_angle_beta 106.804(4)
_cell_angle_gamma 90.00
_cell_formula_units_Z 4
_cell_length_a 16.130(3)
_cell_length_b 14.858(4)
_cell_length_c 14.836(3)
_cell_measurement_reflns_used 1092
_cell_measurement_temperature 296(2)
_cell_measurement_theta_max 17.51
_cell_measurement_theta_min 2.87
_cell_volume 3403.8(13)
_computing_cell_refinement 'Bruker SAINT'
_computing_data_collection 'Bruker APEX2'
_computing_data_reduction 'Bruker SAINT'
_computing_molecular_graphics 'Bruker SHELXTL'
_computing_publication_material 'Bruker SHELXTL'
_computing_structure_refinement 'SHELXL-97 (Sheldrick, 2008)'
_computing_structure_solution 'SHELXS-97 (Sheldrick, 2008)'
_diffrn_ambient_temperature 296(2)
_diffrn_measured_fraction_theta_full 0.985
_diffrn_measured_fraction_theta_max 0.985
_diffrn_measurement_device_type 'Bruker APEX-II CCD'
_diffrn_measurement_method '\f and \w scans'
_diffrn_radiation_monochromator graphite
_diffrn_radiation_source 'fine-focus sealed tube'
_diffrn_radiation_type MoK\a
_diffrn_radiation_wavelength 0.71073
_diffrn_reflns_av_R_equivalents 0.0839
_diffrn_reflns_av_sigmaI/netI 0.1110
_diffrn_reflns_limit_h_max 20
_diffrn_reflns_limit_h_min -15
_diffrn_reflns_limit_k_max 14
_diffrn_reflns_limit_k_min -18
_diffrn_reflns_limit_l_max 18
_diffrn_reflns_limit_l_min -18
_diffrn_reflns_number 18350
_diffrn_reflns_theta_full 26.38
_diffrn_reflns_theta_max 26.38
_diffrn_reflns_theta_min 1.32
_exptl_absorpt_coefficient_mu 0.308
_exptl_absorpt_correction_T_max 0.9553
_exptl_absorpt_correction_T_min 0.9410
_exptl_absorpt_correction_type multi-scan
_exptl_absorpt_process_details SADABS
_exptl_crystal_colour colourless
_exptl_crystal_density_diffrn 1.276
_exptl_crystal_density_method 'not measured'
_exptl_crystal_description block
_exptl_crystal_F_000 1368
_exptl_crystal_size_max 0.20
_exptl_crystal_size_mid 0.18
_exptl_crystal_size_min 0.15
_refine_diff_density_max 0.641
_refine_diff_density_min -0.579
_refine_diff_density_rms 0.070
_refine_ls_extinction_coef 0.0064(16)
_refine_ls_extinction_expression Fc^*^=kFc[1+0.001xFc^2^\l^3^/sin(2\q)]^-1/4^
_refine_ls_extinction_method SHELXL
_refine_ls_goodness_of_fit_ref 1.031
_refine_ls_hydrogen_treatment constr
_refine_ls_matrix_type full
_refine_ls_number_parameters 402
_refine_ls_number_reflns 6870
_refine_ls_number_restraints 7
_refine_ls_restrained_S_all 1.033
_refine_ls_R_factor_all 0.1983
_refine_ls_R_factor_gt 0.0928
_refine_ls_shift/su_max 0.000
_refine_ls_shift/su_mean 0.000
_refine_ls_structure_factor_coef Fsqd
_refine_ls_weighting_details 'calc w=1/[\s^2^(Fo^2^)+(0.1543P)^2^+0.0567P] where P=(Fo^2^+2Fc^2^)/3'
_refine_ls_weighting_scheme calc
_refine_ls_wR_factor_gt 0.2490
_refine_ls_wR_factor_ref 0.3188
_reflns_number_gt 2866
_reflns_number_total 6870
_reflns_threshold_expression >2sigma(I)
_cod_data_source_file c9tb00291j2.cif
_cod_data_source_block xb8876
_cod_depositor_comments
;
The following automatic conversions were performed:

data item '_symmetry_cell_setting' value 'Monoclinic' was changed to
'monoclinic' in accordance with the
/home/saulius/struct/COD-crude-data/automatic-downloads/DataCite-retrospective/RSC/depositions/lib/dictionaries/cif_core.dic
dictionary named 'cif_core.dic' version 2.4.2 last updated on
2011-04-26.

Automatic conversion script
Id: cif_fix_values 6909 2019-04-08 15:41:33Z antanas 
;
_cod_original_cell_volume 3403.7(13)
_cod_original_sg_symbol_H-M 'P2(1)/c  '
_cod_database_code 7237694

loop_
_symmetry_equiv_pos_as_xyz
'x, y, z'
'-x, y+1/2, -z+1/2'
'-x, -y, -z'
'x, -y-1/2, z-1/2'

loop_
_atom_site_label
_atom_site_type_symbol
_atom_site_fract_x
_atom_site_fract_y
_atom_site_fract_z
_atom_site_U_iso_or_equiv
_atom_site_adp_type
_atom_site_occupancy
_atom_site_symmetry_multiplicity
_atom_site_calc_flag
_atom_site_refinement_flags
O1 O 0.2232(2) 0.7057(2) 0.5018(2) 0.0569(9) Uani 1 1 d .
O2 O 0.3394(2) 0.2925(2) 0.5615(2) 0.0616(10) Uani 1 1 d .
N3 N 0.3045(2) 0.4420(2) 0.5264(2) 0.0398(9) Uani 1 1 d .
C4 C 0.2364(2) 0.5097(3) 0.5292(3) 0.0368(10) Uani 1 1 d .
C5 C 0.1923(3) 0.6479(3) 0.4268(3) 0.0450(11) Uani 1 1 d .
N4 N 0.3734(2) 0.4625(2) 0.4928(2) 0.0429(9) Uani 1 1 d .
H4 H 0.4083 0.5053 0.5179 0.051 Uiso 1 1 calc R
C7 C 0.1981(3) 0.5548(3) 0.4356(3) 0.0408(10) Uani 1 1 d .
C8 C 0.1628(3) 0.5066(3) 0.3532(3) 0.0488(12) Uani 1 1 d .
H8 H 0.1651 0.4441 0.3558 0.059 Uiso 1 1 calc R
N5 N 0.4643(2) 0.4239(3) 0.4065(3) 0.0506(10) Uani 1 1 d .
C10 C 0.2663(3) 0.6709(3) 0.5878(3) 0.0454(11) Uani 1 1 d .
C11 C 0.1740(3) 0.4474(3) 0.5587(3) 0.0412(11) Uani 1 1 d .
C12 C 0.3860(3) 0.4141(3) 0.4190(3) 0.0431(11) Uani 1 1 d .
C13 C 0.1192(3) 0.6417(3) 0.2608(4) 0.0551(13) Uani 1 1 d .
C14 C 0.1547(3) 0.6907(3) 0.3413(3) 0.0514(12) Uani 1 1 d .
H14 H 0.1534 0.7533 0.3387 0.062 Uiso 1 1 calc R
C15 C 0.3014(3) 0.7342(3) 0.6569(3) 0.0521(12) Uani 1 1 d .
H15 H 0.2954 0.7951 0.6420 0.062 Uiso 1 1 calc R
C16 C 0.0973(3) 0.4692(4) 0.5767(3) 0.0546(13) Uani 1 1 d .
H16 H 0.0768 0.5280 0.5704 0.065 Uiso 1 1 calc R
C17 C 0.2735(3) 0.5789(3) 0.6050(3) 0.0416(11) Uani 1 1 d .
C18 C 0.2907(3) 0.3567(3) 0.5529(3) 0.0470(12) Uani 1 1 d .
C19 C 0.2050(3) 0.3604(3) 0.5705(3) 0.0479(12) Uani 1 1 d .
C20 C 0.3146(3) 0.5536(3) 0.6985(3) 0.0542(13) Uani 1 1 d .
H20 H 0.3188 0.4928 0.7141 0.065 Uiso 1 1 calc R
C21 C 0.1245(3) 0.5471(3) 0.2678(3) 0.0553(13) Uani 1 1 d .
H21 H 0.1021 0.5119 0.2145 0.066 Uiso 1 1 calc R
N6 N 0.3210(3) 0.3640(3) 0.3675(3) 0.0605(12) Uani 1 1 d .
C23 C 0.1579(3) 0.2915(3) 0.5969(3) 0.0586(14) Uani 1 1 d .
H23 H 0.1780 0.2325 0.6027 0.070 Uiso 1 1 calc R
C24 C 0.3455(3) 0.7079(4) 0.7486(3) 0.0555(13) Uani 1 1 d .
N2 N 0.0798(3) 0.6846(3) 0.1754(3) 0.0703(13) Uani 1 1 d .
N1 N 0.3844(3) 0.7699(3) 0.8162(3) 0.0808(14) Uani 1 1 d U
C27 C 0.0515(3) 0.4010(4) 0.6043(4) 0.0681(16) Uani 1 1 d .
H27 H -0.0004 0.4145 0.6167 0.082 Uiso 1 1 calc R
C28 C 0.4780(4) 0.3775(4) 0.3349(4) 0.0675(15) Uani 1 1 d .
H28 H 0.5314 0.3823 0.3231 0.081 Uiso 1 1 calc R
C29 C 0.3487(3) 0.6157(4) 0.7671(3) 0.0613(14) Uani 1 1 d .
H29 H 0.3749 0.5958 0.8281 0.074 Uiso 1 1 calc R
C30 C 0.0797(4) 0.7811(4) 0.1657(4) 0.0720(16) Uani 1 1 d .
H30A H 0.0761 0.7959 0.1010 0.086 Uiso 1 1 calc R
H30B H 0.1341 0.8046 0.2054 0.086 Uiso 1 1 calc R
C31 C 0.0813(4) 0.3132(4) 0.6138(4) 0.0693(16) Uani 1 1 d .
H31 H 0.0490 0.2685 0.6319 0.083 Uiso 1 1 calc R
C32 C 0.3811(4) 0.8658(4) 0.7960(4) 0.0844(19) Uani 1 1 d .
H32A H 0.3910 0.8988 0.8546 0.101 Uiso 1 1 calc R
H32B H 0.3236 0.8810 0.7565 0.101 Uiso 1 1 calc R
C33 C 0.0287(5) 0.6336(5) 0.0938(4) 0.096(2) Uani 1 1 d .
H33A H -0.0216 0.6687 0.0608 0.115 Uiso 1 1 calc R
H33B H 0.0084 0.5785 0.1153 0.115 Uiso 1 1 calc R
C34 C 0.4160(4) 0.3235(4) 0.2787(4) 0.0762(17) Uani 1 1 d .
H34 H 0.4262 0.2911 0.2293 0.091 Uiso 1 1 calc R
C35 C 0.3375(4) 0.3187(4) 0.2982(4) 0.0716(16) Uani 1 1 d .
H35 H 0.2944 0.2820 0.2609 0.086 Uiso 1 1 calc R
C36 C 0.0055(4) 0.8271(5) 0.1918(5) 0.102(2) Uani 1 1 d .
H36A H -0.0487 0.8049 0.1521 0.152 Uiso 1 1 calc R
H36B H 0.0087 0.8909 0.1832 0.152 Uiso 1 1 calc R
H36C H 0.0096 0.8146 0.2564 0.152 Uiso 1 1 calc R
C37 C 0.4527(4) 0.7387(5) 0.9097(5) 0.096(2) Uani 1 1 d U
H37A H 0.4789 0.6820 0.9005 0.115 Uiso 1 1 calc R
H37B H 0.4979 0.7835 0.9311 0.115 Uiso 1 1 calc R
C38 C 0.4470(5) 0.8958(4) 0.7473(5) 0.103(2) Uani 1 1 d .
H38A H 0.5044 0.8866 0.7885 0.155 Uiso 1 1 calc R
H38B H 0.4388 0.9585 0.7316 0.155 Uiso 1 1 calc R
H38C H 0.4397 0.8613 0.6908 0.155 Uiso 1 1 calc R
C39 C 0.0793(7) 0.6106(6) 0.0270(7) 0.156(4) Uani 1 1 d .
H39A H 0.1012 0.6647 0.0070 0.234 Uiso 1 1 calc R
H39B H 0.0425 0.5800 -0.0267 0.234 Uiso 1 1 calc R
H39C H 0.1269 0.5721 0.0580 0.234 Uiso 1 1 calc R
C40 C 0.4065(6) 0.7292(6) 0.9733(7) 0.146(4) Uani 1 1 d .
H40A H 0.3944 0.7875 0.9944 0.219 Uiso 1 1 calc R
H40B H 0.4396 0.6947 1.0262 0.219 Uiso 1 1 calc R
H40C H 0.3530 0.6986 0.9440 0.219 Uiso 1 1 calc R
Cl2 Cl 0.2115(2) 0.3922(3) 0.8631(3) 0.2370(19) Uani 1 1 d .
Cl3 Cl 0.3870(2) 0.4228(3) 0.9320(4) 0.345(4) Uani 1 1 d .
Cl1 Cl 0.2766(4) 0.4565(3) 1.0454(4) 0.344(3) Uani 1 1 d .
C44 C 0.2972(6) 0.3915(6) 0.9631(8) 0.151(4) Uani 1 1 d .
H44 H 0.3057 0.3297 0.9871 0.181 Uiso 1 1 calc R

loop_
_atom_site_aniso_label
_atom_site_aniso_U_11
_atom_site_aniso_U_22
_atom_site_aniso_U_33
_atom_site_aniso_U_23
_atom_site_aniso_U_13
_atom_site_aniso_U_12
O1 0.065(2) 0.0364(19) 0.061(2) 0.0006(17) 0.0067(17) 0.0025(15)
O2 0.052(2) 0.047(2) 0.083(2) 0.0034(19) 0.0147(18) 0.0117(16)
N3 0.0297(18) 0.039(2) 0.053(2) 0.0009(18) 0.0159(16) 0.0004(15)
C4 0.033(2) 0.029(2) 0.050(3) 0.001(2) 0.0145(19) 0.0030(18)
C5 0.042(3) 0.041(3) 0.051(3) -0.004(2) 0.012(2) -0.002(2)
N4 0.036(2) 0.043(2) 0.053(2) -0.0097(18) 0.0178(17) -0.0070(16)
C7 0.031(2) 0.043(3) 0.048(3) -0.002(2) 0.0116(19) -0.0026(19)
C8 0.045(3) 0.039(3) 0.058(3) -0.002(2) 0.007(2) 0.003(2)
N5 0.051(2) 0.047(2) 0.058(3) -0.003(2) 0.022(2) 0.0015(18)
C10 0.038(2) 0.047(3) 0.052(3) -0.004(2) 0.014(2) 0.003(2)
C11 0.039(2) 0.044(3) 0.038(2) -0.003(2) 0.0072(19) -0.005(2)
C12 0.044(3) 0.037(3) 0.047(3) -0.002(2) 0.012(2) 0.003(2)
C13 0.044(3) 0.054(3) 0.065(3) 0.010(3) 0.013(2) 0.004(2)
C14 0.050(3) 0.041(3) 0.061(3) 0.005(3) 0.012(2) 0.000(2)
C15 0.052(3) 0.038(3) 0.065(3) -0.009(2) 0.015(3) -0.001(2)
C16 0.039(3) 0.062(3) 0.067(3) 0.001(3) 0.021(2) -0.002(2)
C17 0.037(2) 0.041(3) 0.046(3) -0.006(2) 0.011(2) -0.0045(19)
C18 0.040(3) 0.041(3) 0.054(3) 0.002(2) 0.006(2) 0.000(2)
C19 0.039(3) 0.050(3) 0.051(3) 0.006(2) 0.008(2) -0.003(2)
C20 0.065(3) 0.044(3) 0.053(3) 0.002(2) 0.014(3) -0.008(2)
C21 0.058(3) 0.054(3) 0.048(3) 0.001(3) 0.006(2) -0.003(2)
N6 0.054(3) 0.067(3) 0.057(3) -0.021(2) 0.012(2) -0.006(2)
C23 0.054(3) 0.048(3) 0.069(3) 0.011(3) 0.010(3) -0.011(2)
C24 0.051(3) 0.058(3) 0.057(3) -0.013(3) 0.016(2) -0.010(2)
N2 0.079(3) 0.061(3) 0.057(3) 0.013(2) -0.003(2) 0.004(2)
N1 0.100(4) 0.066(3) 0.068(3) -0.028(3) 0.010(3) -0.017(3)
C27 0.047(3) 0.087(5) 0.078(4) 0.004(3) 0.031(3) -0.004(3)
C28 0.068(4) 0.064(4) 0.083(4) -0.015(3) 0.042(3) -0.006(3)
C29 0.076(4) 0.060(4) 0.046(3) -0.007(3) 0.016(3) -0.013(3)
C30 0.076(4) 0.074(4) 0.069(4) 0.020(3) 0.024(3) 0.012(3)
C31 0.061(4) 0.073(4) 0.074(4) 0.010(3) 0.022(3) -0.024(3)
C32 0.103(5) 0.060(4) 0.083(4) -0.035(3) 0.015(4) -0.007(3)
C33 0.118(5) 0.086(5) 0.068(4) 0.022(4) 0.004(4) -0.002(4)
C34 0.095(5) 0.075(4) 0.068(4) -0.016(3) 0.040(4) 0.008(4)
C35 0.074(4) 0.065(4) 0.066(4) -0.021(3) 0.005(3) -0.007(3)
C36 0.081(4) 0.110(6) 0.129(6) 0.040(5) 0.055(4) 0.032(4)
C37 0.097(5) 0.102(5) 0.091(4) -0.041(4) 0.029(4) -0.023(4)
C38 0.135(6) 0.071(5) 0.106(5) -0.023(4) 0.038(5) -0.036(4)
C39 0.222(11) 0.127(8) 0.141(8) -0.018(6) 0.089(8) -0.046(7)
C40 0.156(8) 0.147(8) 0.168(8) -0.066(7) 0.097(7) -0.040(6)
Cl2 0.176(3) 0.278(5) 0.233(4) 0.041(4) 0.021(3) 0.027(3)
Cl3 0.166(3) 0.299(6) 0.551(9) 0.299(6) 0.074(4) 0.027(3)
Cl1 0.511(9) 0.192(4) 0.262(5) -0.052(4) 0.007(5) 0.103(5)
C44 0.145(8) 0.084(6) 0.233(11) 0.033(7) 0.069(8) 0.021(5)

loop_
_atom_type_symbol
_atom_type_description
_atom_type_scat_dispersion_real
_atom_type_scat_dispersion_imag
_atom_type_scat_source
C C 0.0033 0.0016 'International Tables Vol C Tables 4.2.6.8 and 6.1.1.4'
H H 0.0000 0.0000 'International Tables Vol C Tables 4.2.6.8 and 6.1.1.4'
N N 0.0061 0.0033 'International Tables Vol C Tables 4.2.6.8 and 6.1.1.4'
O O 0.0106 0.0060 'International Tables Vol C Tables 4.2.6.8 and 6.1.1.4'
Cl Cl 0.1484 0.1585 'International Tables Vol C Tables 4.2.6.8 and 6.1.1.4'

loop_
_geom_angle_atom_site_label_1
_geom_angle_atom_site_label_2
_geom_angle_atom_site_label_3
_geom_angle
C10 O1 C5 119.0(4)
C18 N3 N4 121.6(3)
C18 N3 C4 115.8(3)
N4 N3 C4 122.4(3)
N3 C4 C7 112.5(3)
N3 C4 C17 109.9(3)
C7 C4 C17 110.6(3)
N3 C4 C11 98.6(3)
C7 C4 C11 114.0(3)
C17 C4 C11 110.6(3)
O1 C5 C7 123.0(4)
O1 C5 C14 114.3(4)
C7 C5 C14 122.8(4)
C12 N4 N3 119.6(3)
C12 N4 H4 120.2
N3 N4 H4 120.2
C5 C7 C8 115.5(4)
C5 C7 C4 121.9(4)
C8 C7 C4 122.6(4)
C21 C8 C7 123.1(5)
C21 C8 H8 118.5
C7 C8 H8 118.5
C12 N5 C28 115.8(4)
O1 C10 C17 122.5(4)
O1 C10 C15 115.0(4)
C17 C10 C15 122.5(4)
C19 C11 C16 120.5(4)
C19 C11 C4 111.2(4)
C16 C11 C4 128.2(4)
N6 C12 N5 126.8(4)
N6 C12 N4 118.5(4)
N5 C12 N4 114.7(4)
C14 C13 N2 120.9(5)
C14 C13 C21 117.6(4)
N2 C13 C21 121.6(5)
C13 C14 C5 120.8(4)
C13 C14 H14 119.6
C5 C14 H14 119.6
C10 C15 C24 121.0(5)
C10 C15 H15 119.5
C24 C15 H15 119.5
C11 C16 C27 118.2(5)
C11 C16 H16 120.9
C27 C16 H16 120.9
C10 C17 C20 115.8(4)
C10 C17 C4 122.5(4)
C20 C17 C4 121.6(4)
O2 C18 N3 127.2(4)
O2 C18 C19 128.1(4)
N3 C18 C19 104.7(4)
C11 C19 C23 121.1(4)
C11 C19 C18 109.6(4)
C23 C19 C18 129.3(5)
C29 C20 C17 121.9(5)
C29 C20 H20 119.0
C17 C20 H20 119.0
C8 C21 C13 120.3(5)
C8 C21 H21 119.8
C13 C21 H21 119.8
C35 N6 C12 115.5(4)
C31 C23 C19 118.2(5)
C31 C23 H23 120.9
C19 C23 H23 120.9
N1 C24 C15 121.4(5)
N1 C24 C29 122.2(5)
C15 C24 C29 116.4(5)
C13 N2 C30 122.1(5)
C13 N2 C33 121.0(5)
C30 N2 C33 116.6(5)
C24 N1 C32 121.7(5)
C24 N1 C37 120.2(5)
C32 N1 C37 116.4(5)
C16 C27 C31 121.4(5)
C16 C27 H27 119.3
C31 C27 H27 119.3
N5 C28 C34 121.9(5)
N5 C28 H28 119.1
C34 C28 H28 119.1
C20 C29 C24 122.2(5)
C20 C29 H29 118.9
C24 C29 H29 118.9
N2 C30 C36 113.5(5)
N2 C30 H30A 108.9
C36 C30 H30A 108.9
N2 C30 H30B 108.9
C36 C30 H30B 108.9
H30A C30 H30B 107.7
C23 C31 C27 120.5(5)
C23 C31 H31 119.7
C27 C31 H31 119.7
N1 C32 C38 113.5(5)
N1 C32 H32A 108.9
C38 C32 H32A 108.9
N1 C32 H32B 108.9
C38 C32 H32B 108.9
H32A C32 H32B 107.7
N2 C33 C39 112.5(6)
N2 C33 H33A 109.1
C39 C33 H33A 109.1
N2 C33 H33B 109.1
C39 C33 H33B 109.1
H33A C33 H33B 107.8
C28 C34 C35 117.2(5)
C28 C34 H34 121.4
C35 C34 H34 121.4
N6 C35 C34 122.8(5)
N6 C35 H35 118.6
C34 C35 H35 118.6
C30 C36 H36A 109.5
C30 C36 H36B 109.5
H36A C36 H36B 109.5
C30 C36 H36C 109.5
H36A C36 H36C 109.5
H36B C36 H36C 109.5
C40 C37 N1 104.9(7)
C40 C37 H37A 110.8
N1 C37 H37A 110.8
C40 C37 H37B 110.8
N1 C37 H37B 110.8
H37A C37 H37B 108.8
C32 C38 H38A 109.5
C32 C38 H38B 109.5
H38A C38 H38B 109.5
C32 C38 H38C 109.5
H38A C38 H38C 109.5
H38B C38 H38C 109.5
C33 C39 H39A 109.5
C33 C39 H39B 109.5
H39A C39 H39B 109.5
C33 C39 H39C 109.5
H39A C39 H39C 109.5
H39B C39 H39C 109.5
C37 C40 H40A 109.5
C37 C40 H40B 109.5
H40A C40 H40B 109.5
C37 C40 H40C 109.5
H40A C40 H40C 109.5
H40B C40 H40C 109.5
Cl1 C44 Cl2 110.5(6)
Cl1 C44 Cl3 113.9(7)
Cl2 C44 Cl3 107.4(6)
Cl1 C44 H44 108.3
Cl2 C44 H44 108.3
Cl3 C44 H44 108.3

loop_
_geom_bond_atom_site_label_1
_geom_bond_atom_site_label_2
_geom_bond_distance
O1 C10 1.366(5)
O1 C5 1.380(5)
O2 C18 1.218(5)
N3 C18 1.365(5)
N3 N4 1.377(4)
N3 C4 1.499(5)
C4 C7 1.504(6)
C4 C17 1.513(6)
C4 C11 1.521(6)
C5 C7 1.390(6)
C5 C14 1.391(6)
N4 C12 1.373(5)
N4 H4 0.8600
C7 C8 1.390(6)
C8 C21 1.376(6)
C8 H8 0.9300
N5 C12 1.337(5)
N5 C28 1.337(6)
C10 C17 1.389(6)
C10 C15 1.386(6)
C11 C19 1.380(6)
C11 C16 1.378(6)
C12 N6 1.331(6)
C13 C14 1.374(6)
C13 N2 1.396(6)
C13 C21 1.410(7)
C14 H14 0.9300
C15 C24 1.396(7)
C15 H15 0.9300
C16 C27 1.383(7)
C16 H16 0.9300
C17 C20 1.404(6)
C18 C19 1.480(6)
C19 C23 1.396(6)
C20 C29 1.365(6)
C20 H20 0.9300
C21 H21 0.9300
N6 C35 1.318(6)
C23 C31 1.369(7)
C23 H23 0.9300
C24 N1 1.373(6)
C24 C29 1.396(7)
N2 C30 1.441(7)
N2 C33 1.464(8)
N1 C32 1.453(8)
N1 C37 1.572(8)
C27 C31 1.384(8)
C27 H27 0.9300
C28 C34 1.363(7)
C28 H28 0.9300
C29 H29 0.9300
C30 C36 1.523(7)
C30 H30A 0.9700
C30 H30B 0.9700
C31 H31 0.9300
C32 C38 1.515(8)
C32 H32A 0.9700
C32 H32B 0.9700
C33 C39 1.493(10)
C33 H33A 0.9700
C33 H33B 0.9700
C34 C35 1.379(7)
C34 H34 0.9300
C35 H35 0.9300
C36 H36A 0.9600
C36 H36B 0.9600
C36 H36C 0.9600
C37 C40 1.367(8)
C37 H37A 0.9700
C37 H37B 0.9700
C38 H38A 0.9600
C38 H38B 0.9600
C38 H38C 0.9600
C39 H39A 0.9600
C39 H39B 0.9600
C39 H39C 0.9600
C40 H40A 0.9600
C40 H40B 0.9600
C40 H40C 0.9600
Cl2 C44 1.712(11)
Cl3 C44 1.707(10)
Cl1 C44 1.664(10)
C44 H44 0.9800

loop_
_geom_torsion_atom_site_label_1
_geom_torsion_atom_site_label_2
_geom_torsion_atom_site_label_3
_geom_torsion_atom_site_label_4
_geom_torsion
C18 N3 C4 C7 -123.2(4)
N4 N3 C4 C7 52.2(5)
C18 N3 C4 C17 113.0(4)
N4 N3 C4 C17 -71.6(4)
C18 N3 C4 C11 -2.7(4)
N4 N3 C4 C11 172.7(3)
C10 O1 C5 C7 4.3(6)
C10 O1 C5 C14 -176.0(4)
C18 N3 N4 C12 53.3(5)
C4 N3 N4 C12 -121.8(4)
O1 C5 C7 C8 179.2(4)
C14 C5 C7 C8 -0.5(6)
O1 C5 C7 C4 1.9(6)
C14 C5 C7 C4 -177.9(4)
N3 C4 C7 C5 -128.9(4)
C17 C4 C7 C5 -5.5(5)
C11 C4 C7 C5 119.9(4)
N3 C4 C7 C8 53.9(5)
C17 C4 C7 C8 177.3(4)
C11 C4 C7 C8 -57.3(5)
C5 C7 C8 C21 0.1(6)
C4 C7 C8 C21 177.4(4)
C5 O1 C10 C17 -6.1(6)
C5 O1 C10 C15 174.7(4)
N3 C4 C11 C19 0.5(4)
C7 C4 C11 C19 119.9(4)
C17 C4 C11 C19 -114.6(4)
N3 C4 C11 C16 177.9(4)
C7 C4 C11 C16 -62.7(6)
C17 C4 C11 C16 62.8(5)
C28 N5 C12 N6 -0.6(7)
C28 N5 C12 N4 -179.9(4)
N3 N4 C12 N6 15.9(6)
N3 N4 C12 N5 -164.7(3)
N2 C13 C14 C5 178.7(4)
C21 C13 C14 C5 -1.6(7)
O1 C5 C14 C13 -178.4(4)
C7 C5 C14 C13 1.4(7)
O1 C10 C15 C24 178.7(4)
C17 C10 C15 C24 -0.6(7)
C19 C11 C16 C27 -1.7(7)
C4 C11 C16 C27 -178.9(4)
O1 C10 C17 C20 -175.9(4)
C15 C10 C17 C20 3.3(6)
O1 C10 C17 C4 1.8(6)
C15 C10 C17 C4 -179.0(4)
N3 C4 C17 C10 128.6(4)
C7 C4 C17 C10 3.8(5)
C11 C4 C17 C10 -123.5(4)
N3 C4 C17 C20 -53.8(5)
C7 C4 C17 C20 -178.6(4)
C11 C4 C17 C20 54.1(5)
N4 N3 C18 O2 9.4(7)
C4 N3 C18 O2 -175.2(4)
N4 N3 C18 C19 -171.8(3)
C4 N3 C18 C19 3.6(5)
C16 C11 C19 C23 2.9(7)
C4 C11 C19 C23 -179.5(4)
C16 C11 C19 C18 -176.2(4)
C4 C11 C19 C18 1.5(5)
O2 C18 C19 C11 175.8(5)
N3 C18 C19 C11 -3.0(5)
O2 C18 C19 C23 -3.2(8)
N3 C18 C19 C23 178.1(5)
C10 C17 C20 C29 -2.7(7)
C4 C17 C20 C29 179.6(4)
C7 C8 C21 C13 -0.4(7)
C14 C13 C21 C8 1.1(7)
N2 C13 C21 C8 -179.2(4)
N5 C12 N6 C35 1.2(7)
N4 C12 N6 C35 -179.5(4)
C11 C19 C23 C31 -2.2(7)
C18 C19 C23 C31 176.6(5)
C10 C15 C24 N1 176.5(4)
C10 C15 C24 C29 -2.7(7)
C14 C13 N2 C30 4.6(7)
C21 C13 N2 C30 -175.1(5)
C14 C13 N2 C33 -169.1(5)
C21 C13 N2 C33 11.2(8)
C15 C24 N1 C32 0.3(8)
C29 C24 N1 C32 179.5(5)
C15 C24 N1 C37 -164.4(5)
C29 C24 N1 C37 14.9(8)
C11 C16 C27 C31 0.0(8)
C12 N5 C28 C34 -0.3(8)
C17 C20 C29 C24 -0.6(8)
N1 C24 C29 C20 -175.9(5)
C15 C24 C29 C20 3.3(7)
C13 N2 C30 C36 -86.1(6)
C33 N2 C30 C36 87.8(7)
C19 C23 C31 C27 0.5(8)
C16 C27 C31 C23 0.6(8)
C24 N1 C32 C38 -80.7(7)
C37 N1 C32 C38 84.5(6)
C13 N2 C33 C39 -97.8(7)
C30 N2 C33 C39 88.2(7)
N5 C28 C34 C35 0.4(9)
C12 N6 C35 C34 -1.0(8)
C28 C34 C35 N6 0.2(9)
C24 N1 C37 C40 -95.5(7)
C32 N1 C37 C40 99.0(7)
